data_4104833
loop_
_publ_author_name
'Scott P. West'
'Alakesh Bisai'
'Andrew D. Lim'
'Raja R. Narayan'
'Richmond Sarpong'

_publ_section_title
;
 Total Synthesis of (+)-Lyconadin A and Related Compounds via Oxidative
 C-N Bond Formation
;
_journal_name_full 'Journal of the American Chemical Society'
_journal_page_first 11187
_journal_page_last 11194
_journal_paper_doi 10.1021/ja903868n
_journal_volume 131
_journal_year 2009
_chemical_formula_sum 'C22 H24 N2 O2 S'
_chemical_formula_weight 380.49
_chemical_name_common SW-V-172b
_chemical_name_systematic
;
 sarpong09
;
_space_group.centring_type P

_space_group_IT_number 2
_space_group.IT_number 2

_symmetry_cell_setting triclinic
_symmetry_space_group_name_Hall '-P 1'
_symmetry_space_group_name_H-M 'P -1'
_atom_sites_solution_hydrogens geom
_atom_sites_solution_primary direct
_atom_sites_solution_secondary difmap
_audit_creation_method SHELXL-97
_cell_angle_alpha 107.145(5)
_cell_angle_beta 95.759(5)
_cell_angle_gamma 105.904(4)
_cell_formula_units_Z 2
_cell_length_a 7.6286(7)
_cell_length_b 11.1810(12)
_cell_length_c 12.0135(13)
_cell_measurement_reflns_used 9892
_cell_measurement_temperature 100(2)
_cell_measurement_theta_max 68.08
_cell_measurement_theta_min 4.37
_cell_volume 923.21(17)
_computing_cell_refinement 'Bruker SAINT'
_computing_data_collection 'Bruker APEX2'
_computing_data_reduction 'Bruker SAINT'
_computing_molecular_graphics ORTEP-32
_computing_publication_material WinGX
_computing_structure_refinement SHELXL-97
_computing_structure_solution SIR-2004
_diffrn_ambient_temperature 100(2)
_diffrn_detector_area_resol_mean 8.366
_diffrn_measured_fraction_theta_full 0.978
_diffrn_measured_fraction_theta_max 0.964
_diffrn_measurement_device_type 'Bruker APEX-II CCD'
_diffrn_measurement_method 'phi and omega scans'
_diffrn_radiation_monochromator 'HELIOS multilayer mirrors'
_diffrn_radiation_source 'microfocus rotating anode'
_diffrn_radiation_type CuK\a
_diffrn_radiation_wavelength 1.54178
_diffrn_reflns_av_R_equivalents 0.0193
_diffrn_reflns_av_sigmaI/netI 0.0183
_diffrn_reflns_limit_h_max 9
_diffrn_reflns_limit_h_min -9
_diffrn_reflns_limit_k_max 13
_diffrn_reflns_limit_k_min -13
_diffrn_reflns_limit_l_max 10
_diffrn_reflns_limit_l_min -13
_diffrn_reflns_number 13774
_diffrn_reflns_theta_full 67.00
_diffrn_reflns_theta_max 68.25
_diffrn_reflns_theta_min 3.93
_exptl_absorpt_coefficient_mu 1.715
_exptl_absorpt_correction_T_max 0.9041
_exptl_absorpt_correction_T_min 0.8750
_exptl_absorpt_correction_type multi-scan
_exptl_absorpt_process_details SADABS
_exptl_crystal_colour colorless
_exptl_crystal_density_diffrn 1.369
_exptl_crystal_description needle
_exptl_crystal_F_000 404
_exptl_crystal_size_max 0.08
_exptl_crystal_size_mid 0.06
_exptl_crystal_size_min 0.06
_refine_diff_density_max 0.532
_refine_diff_density_min -0.295
_refine_diff_density_rms 0.048
_refine_ls_extinction_method none
_refine_ls_goodness_of_fit_ref 1.034
_refine_ls_hydrogen_treatment mixed
_refine_ls_matrix_type full
_refine_ls_number_parameters 248
_refine_ls_number_reflns 3271
_refine_ls_number_restraints 0
_refine_ls_restrained_S_all 1.034
_refine_ls_R_factor_all 0.0386
_refine_ls_R_factor_gt 0.0381
_refine_ls_shift/su_max 0.000
_refine_ls_shift/su_mean 0.000
_refine_ls_structure_factor_coef Fsqd
_refine_ls_weighting_details 'calc w=1/[\s^2^(Fo^2^)+(0.0563P)^2^+0.5853P] where P=(Fo^2^+2Fc^2^)/3'
_refine_ls_weighting_scheme calc
_refine_ls_wR_factor_gt 0.1016
_refine_ls_wR_factor_ref 0.1021
_reflns_number_gt 3215
_reflns_number_total 3271
_reflns_threshold_expression >2sigma(I)
_cod_data_source_file ja903868n_si_001.cif
_cod_data_source_block sarpong09
_cod_depositor_comments
;
The following automatic conversions were performed:

'_space_group.centring_type' value 'primitive' was replaced with the
value 'P' as specified in the replacement file
'/home/antanas/src/cod-tools/trunk/data/replacement-values/replacement_values.lst'.

Automatic conversion script
Id: cif_fix_values 5642 2017-10-24 12:04:52Z antanas 
;
_cod_original_cell_volume 923.21(16)
_cod_database_code 4104833

loop_
_symmetry_equiv_pos_as_xyz
'x, y, z'
'-x, -y, -z'

loop_
_atom_site_label
_atom_site_type_symbol
_atom_site_fract_x
_atom_site_fract_y
_atom_site_fract_z
_atom_site_U_iso_or_equiv
_atom_site_adp_type
_atom_site_occupancy
_atom_site_symmetry_multiplicity
_atom_site_calc_flag
_atom_site_refinement_flags
C1 C 0.4101(2) 0.43464(15) 0.68959(13) 0.0192(3) Uani 1 1 d .
C2 C 0.2801(2) 0.51734(16) 0.68597(14) 0.0231(3) Uani 1 1 d .
H2A H 0.2848 0.5442 0.6145 0.028 Uiso 1 1 calc R
H2B H 0.1508 0.4631 0.6803 0.028 Uiso 1 1 calc R
C3 C 0.3363(2) 0.64048(16) 0.79713(15) 0.0258(4) Uani 1 1 d .
H3A H 0.2536 0.6938 0.7913 0.031 Uiso 1 1 calc R
H3B H 0.3218 0.6137 0.8681 0.031 Uiso 1 1 calc R
C4 C 0.5377(2) 0.72369(16) 0.81068(16) 0.0265(4) Uani 1 1 d .
H4A H 0.5755 0.7967 0.8879 0.032 Uiso 1 1 calc R
H4B H 0.5468 0.7632 0.7469 0.032 Uiso 1 1 calc R
C5 C 0.6704(2) 0.64277(16) 0.80462(15) 0.0232(3) Uani 1 1 d .
H5 H 0.7967 0.6994 0.8038 0.028 Uiso 1 1 calc R
C6 C 0.8437(2) 0.54879(16) 0.91134(15) 0.0246(3) Uani 1 1 d .
H6A H 0.8615 0.5279 0.9854 0.029 Uiso 1 1 calc R
H6B H 0.9574 0.6185 0.9126 0.029 Uiso 1 1 calc R
C8 C 0.6766(2) 0.30609(16) 0.81846(14) 0.0216(3) Uani 1 1 d .
C9 C 0.4876(2) 0.28508(15) 0.81329(13) 0.0205(3) Uani 1 1 d .
C10 C 0.3794(2) 0.37291(15) 0.78726(13) 0.0196(3) Uani 1 1 d .
C11 C 0.6094(2) 0.51866(15) 0.69257(14) 0.0208(3) Uani 1 1 d .
H11 H 0.6048 0.5488 0.6221 0.025 Uiso 1 1 calc R
C12 C 0.7579(2) 0.45004(16) 0.68830(14) 0.0220(3) Uani 1 1 d .
H12A H 0.8703 0.5052 0.6711 0.026 Uiso 1 1 calc R
H12B H 0.7114 0.3646 0.6222 0.026 Uiso 1 1 calc R
C13 C 0.8124(2) 0.42460(16) 0.80351(14) 0.0227(3) Uani 1 1 d .
H13 H 0.9341 0.4074 0.8016 0.027 Uiso 1 1 calc R
C14 C 0.7479(2) 0.21326(17) 0.84797(15) 0.0267(4) Uani 1 1 d .
H14 H 0.8768 0.2243 0.8533 0.032 Uiso 1 1 calc R
C15 C 0.6344(3) 0.10749(17) 0.86906(16) 0.0291(4) Uani 1 1 d .
H15 H 0.6813 0.0439 0.8879 0.035 Uiso 1 1 calc R
C16 C 0.4467(2) 0.09696(16) 0.86180(15) 0.0266(4) Uani 1 1 d .
C17 C 0.1443(3) -0.01546(19) 0.87869(19) 0.0384(4) Uani 1 1 d .
H17A H 0.1353 0.0648 0.9358 0.058 Uiso 1 1 calc R
H17B H 0.0773 -0.0926 0.8981 0.058 Uiso 1 1 calc R
H17C H 0.0892 -0.0239 0.7983 0.058 Uiso 1 1 calc R
C18 C 0.1012(2) 0.22481(16) 0.52777(14) 0.0233(3) Uani 1 1 d .
C19 C -0.0060(2) 0.24278(17) 0.43718(15) 0.0291(4) Uani 1 1 d .
H19 H 0.0519 0.2956 0.3937 0.035 Uiso 1 1 calc R
C20 C -0.1972(2) 0.18385(18) 0.41025(16) 0.0325(4) Uani 1 1 d .
H20 H -0.2698 0.1955 0.3477 0.039 Uiso 1 1 calc R
C21 C -0.2824(2) 0.10830(18) 0.47387(16) 0.0312(4) Uani 1 1 d .
H21 H -0.4135 0.0678 0.4550 0.037 Uiso 1 1 calc R
C22 C -0.1765(2) 0.09145(17) 0.56548(16) 0.0288(4) Uani 1 1 d .
H22 H -0.2357 0.0407 0.6102 0.035 Uiso 1 1 calc R
C23 C 0.0151(2) 0.14826(16) 0.59197(15) 0.0259(4) Uani 1 1 d .
H23 H 0.0874 0.1351 0.6537 0.031 Uiso 1 1 calc R
N1 N 0.68477(19) 0.59620(14) 0.90531(13) 0.0231(3) Uani 1 1 d .
N2 N 0.37398(19) 0.18165(13) 0.83592(12) 0.0235(3) Uani 1 1 d .
O1 O 0.24501(15) 0.37590(11) 0.83325(10) 0.0233(3) Uani 1 1 d .
O2 O 0.33463(18) -0.00764(12) 0.88428(12) 0.0335(3) Uani 1 1 d .
S1 S 0.34778(5) 0.28917(4) 0.55078(3) 0.02340(14) Uani 1 1 d .
H1A H 0.693(3) 0.657(2) 0.973(2) 0.028 Uiso 1 1 d .

loop_
_atom_site_aniso_label
_atom_site_aniso_U_11
_atom_site_aniso_U_22
_atom_site_aniso_U_33
_atom_site_aniso_U_23
_atom_site_aniso_U_13
_atom_site_aniso_U_12
C1 0.0181(7) 0.0218(7) 0.0172(7) 0.0055(6) 0.0036(6) 0.0065(6)
C2 0.0214(8) 0.0287(8) 0.0236(8) 0.0121(7) 0.0058(6) 0.0110(6)
C3 0.0273(8) 0.0278(8) 0.0284(9) 0.0117(7) 0.0083(7) 0.0148(7)
C4 0.0311(9) 0.0231(8) 0.0269(9) 0.0093(7) 0.0055(7) 0.0102(7)
C5 0.0203(7) 0.0239(8) 0.0247(8) 0.0097(7) 0.0041(6) 0.0046(6)
C6 0.0189(7) 0.0299(8) 0.0233(8) 0.0093(7) 0.0021(6) 0.0056(6)
C8 0.0241(8) 0.0257(8) 0.0169(8) 0.0073(6) 0.0046(6) 0.0105(6)
C9 0.0243(8) 0.0220(7) 0.0160(7) 0.0068(6) 0.0056(6) 0.0077(6)
C10 0.0172(7) 0.0210(7) 0.0180(8) 0.0051(6) 0.0027(6) 0.0041(6)
C11 0.0187(7) 0.0246(8) 0.0212(8) 0.0112(6) 0.0056(6) 0.0059(6)
C12 0.0175(7) 0.0276(8) 0.0225(8) 0.0099(6) 0.0071(6) 0.0070(6)
C13 0.0176(7) 0.0295(8) 0.0245(8) 0.0113(7) 0.0058(6) 0.0098(6)
C14 0.0280(8) 0.0317(9) 0.0234(8) 0.0092(7) 0.0045(7) 0.0146(7)
C15 0.0371(10) 0.0286(8) 0.0271(9) 0.0122(7) 0.0056(7) 0.0164(7)
C16 0.0369(9) 0.0232(8) 0.0195(8) 0.0080(6) 0.0063(7) 0.0082(7)
C17 0.0411(11) 0.0307(9) 0.0397(11) 0.0150(8) 0.0117(8) 0.0012(8)
C18 0.0202(8) 0.0240(8) 0.0212(8) 0.0036(6) 0.0033(6) 0.0046(6)
C19 0.0285(9) 0.0319(9) 0.0245(9) 0.0110(7) 0.0030(7) 0.0052(7)
C20 0.0285(9) 0.0376(10) 0.0282(9) 0.0101(8) -0.0019(7) 0.0092(7)
C21 0.0202(8) 0.0331(9) 0.0330(10) 0.0051(7) 0.0020(7) 0.0051(7)
C22 0.0270(8) 0.0274(8) 0.0286(9) 0.0083(7) 0.0079(7) 0.0035(7)
C23 0.0253(8) 0.0274(8) 0.0227(8) 0.0078(7) 0.0029(6) 0.0062(7)
N1 0.0241(7) 0.0266(7) 0.0194(7) 0.0075(6) 0.0041(5) 0.0099(6)
N2 0.0270(7) 0.0240(7) 0.0199(7) 0.0082(5) 0.0069(5) 0.0071(6)
O1 0.0197(5) 0.0295(6) 0.0232(6) 0.0104(5) 0.0080(4) 0.0088(5)
O2 0.0411(7) 0.0261(6) 0.0346(7) 0.0155(5) 0.0091(6) 0.0066(5)
S1 0.0196(2) 0.0281(2) 0.0197(2) 0.00546(16) 0.00530(15) 0.00543(16)

loop_
_atom_type_symbol
_atom_type_description
_atom_type_scat_dispersion_real
_atom_type_scat_dispersion_imag
_atom_type_scat_source
C C 0.0181 0.0091 'International Tables Vol C Tables 4.2.6.8 and 6.1.1.4'
H H 0.0000 0.0000 'International Tables Vol C Tables 4.2.6.8 and 6.1.1.4'
N N 0.0311 0.0180 'International Tables Vol C Tables 4.2.6.8 and 6.1.1.4'
O O 0.0492 0.0322 'International Tables Vol C Tables 4.2.6.8 and 6.1.1.4'
S S 0.3331 0.5567 'International Tables Vol C Tables 4.2.6.8 and 6.1.1.4'

loop_
_geom_angle_atom_site_label_1
_geom_angle_atom_site_label_2
_geom_angle_atom_site_label_3
_geom_angle
C10 C1 C2 109.82(12)
C10 C1 C11 117.98(12)
C2 C1 C11 108.65(13)
C10 C1 S1 103.71(10)
C2 C1 S1 110.81(11)
C11 C1 S1 105.65(10)
C3 C2 C1 111.06(13)
C3 C2 H2A 109.4
C1 C2 H2A 109.4
C3 C2 H2B 109.4
C1 C2 H2B 109.4
H2A C2 H2B 108.0
C4 C3 C2 110.64(13)
C4 C3 H3A 109.5
C2 C3 H3A 109.5
C4 C3 H3B 109.5
C2 C3 H3B 109.5
H3A C3 H3B 108.1
C3 C4 C5 112.28(13)
C3 C4 H4A 109.1
C5 C4 H4A 109.1
C3 C4 H4B 109.1
C5 C4 H4B 109.1
H4A C4 H4B 107.9
N1 C5 C4 112.61(13)
N1 C5 C11 106.09(12)
C4 C5 C11 112.41(13)
N1 C5 H5 108.5
C4 C5 H5 108.5
C11 C5 H5 108.5
N1 C6 C13 110.05(13)
N1 C6 H6A 109.7
C13 C6 H6A 109.7
N1 C6 H6B 109.7
C13 C6 H6B 109.7
H6A C6 H6B 108.2
C9 C8 C14 116.64(15)
C9 C8 C13 125.25(14)
C14 C8 C13 117.97(14)
N2 C9 C8 122.87(14)
N2 C9 C10 110.49(13)
C8 C9 C10 126.60(14)
O1 C10 C9 117.20(14)
O1 C10 C1 119.13(13)
C9 C10 C1 122.62(13)
C12 C11 C5 108.92(13)
C12 C11 C1 116.52(13)
C5 C11 C1 108.83(12)
C12 C11 H11 107.4
C5 C11 H11 107.4
C1 C11 H11 107.4
C11 C12 C13 113.82(13)
C11 C12 H12A 108.8
C13 C12 H12A 108.8
C11 C12 H12B 108.8
C13 C12 H12B 108.8
H12A C12 H12B 107.7
C8 C13 C12 114.39(13)
C8 C13 C6 110.44(13)
C12 C13 C6 110.19(13)
C8 C13 H13 107.2
C12 C13 H13 107.2
C6 C13 H13 107.2
C15 C14 C8 121.04(16)
C15 C14 H14 119.5
C8 C14 H14 119.5
C14 C15 C16 117.18(15)
C14 C15 H15 121.4
C16 C15 H15 121.4
N2 C16 O2 118.98(16)
N2 C16 C15 124.06(16)
O2 C16 C15 116.96(15)
O2 C17 H17A 109.5
O2 C17 H17B 109.5
H17A C17 H17B 109.5
O2 C17 H17C 109.5
H17A C17 H17C 109.5
H17B C17 H17C 109.5
C19 C18 C23 119.62(15)
C19 C18 S1 118.86(13)
C23 C18 S1 121.31(13)
C20 C19 C18 120.14(16)
C20 C19 H19 119.9
C18 C19 H19 119.9
C21 C20 C19 120.22(16)
C21 C20 H20 119.9
C19 C20 H20 119.9
C20 C21 C22 119.96(16)
C20 C21 H21 120.0
C22 C21 H21 120.0
C23 C22 C21 120.30(16)
C23 C22 H22 119.9
C21 C22 H22 119.9
C22 C23 C18 119.74(16)
C22 C23 H23 120.1
C18 C23 H23 120.1
C6 N1 C5 110.37(13)
C6 N1 H1A 110.0(13)
C5 N1 H1A 112.3(13)
C16 N2 C9 118.19(14)
C16 O2 C17 116.21(14)
C18 S1 C1 103.59(7)

loop_
_geom_bond_atom_site_label_1
_geom_bond_atom_site_label_2
_geom_bond_distance
C1 C10 1.534(2)
C1 C2 1.535(2)
C1 C11 1.543(2)
C1 S1 1.8629(15)
C2 C3 1.530(2)
C2 H2A 0.9900
C2 H2B 0.9900
C3 C4 1.526(2)
C3 H3A 0.9900
C3 H3B 0.9900
C4 C5 1.526(2)
C4 H4A 0.9900
C4 H4B 0.9900
C5 N1 1.457(2)
C5 C11 1.541(2)
C5 H5 1.0000
C6 N1 1.454(2)
C6 C13 1.536(2)
C6 H6A 0.9900
C6 H6B 0.9900
C8 C9 1.388(2)
C8 C14 1.409(2)
C8 C13 1.512(2)
C9 N2 1.359(2)
C9 C10 1.522(2)
C10 O1 1.2162(19)
C11 C12 1.530(2)
C11 H11 1.0000
C12 C13 1.533(2)
C12 H12A 0.9900
C12 H12B 0.9900
C13 H13 1.0000
C14 C15 1.368(3)
C14 H14 0.9500
C15 C16 1.396(3)
C15 H15 0.9500
C16 N2 1.314(2)
C16 O2 1.362(2)
C17 O2 1.424(2)
C17 H17A 0.9800
C17 H17B 0.9800
C17 H17C 0.9800
C18 C19 1.391(2)
C18 C23 1.394(2)
C18 S1 1.7801(16)
C19 C20 1.385(2)
C19 H19 0.9500
C20 C21 1.378(3)
C20 H20 0.9500
C21 C22 1.388(3)
C21 H21 0.9500
C22 C23 1.386(2)
C22 H22 0.9500
C23 H23 0.9500
N1 H1A 0.88(2)
